data_7031422
loop_
_publ_author_name
'Kuznetsov, Denis A.'
'Fedyanin, Ivan V.'
'Lyssenko, Konstantin A.'
'Bazhenova, Tamara A.'

_publ_section_title
;
 Retrosynthetic approach to the design of molybdenum-magnesium
 oxoalkoxides.
;
_journal_issue 34
_journal_name_full 'Dalton transactions (Cambridge, England : 2003)'
_journal_page_first 12876
_journal_paper_doi 10.1039/c4dt01035c
_journal_volume 43
_journal_year 2014
_chemical_formula_moiety 'C20 H56 Mg2 Mo6 N4 O28'
_chemical_formula_sum 'C20 H56 Mg2 Mo6 N4 O28'
_chemical_formula_weight 1424.95
_chemical_name_systematic
; 
 ? 
;
_space_group_IT_number 148
_symmetry_cell_setting hexagonal
_symmetry_space_group_name_Hall '-R 3'
_symmetry_space_group_name_H-M 'R -3 :H'
_atom_sites_solution_hydrogens mixed
_atom_sites_solution_primary direct
_atom_sites_solution_secondary difmap
_audit_creation_method SHELXL-97
_cell_angle_alpha 90.00
_cell_angle_beta 90.00
_cell_angle_gamma 120.00
_cell_formula_units_Z 9
_cell_length_a 39.690(4)
_cell_length_b 39.690(4)
_cell_length_c 9.2538(9)
_cell_measurement_reflns_used 999
_cell_measurement_temperature 100(2)
_cell_measurement_theta_max 30
_cell_measurement_theta_min 3
_cell_volume 12624(2)
_computing_cell_refinement 'Bruker SAINT'
_computing_data_collection 'Bruker APEX II'
_computing_data_reduction 'Bruker SAINT'
_computing_molecular_graphics 'SHELXTL ver. 2009-9.1 (Sheldrick, 2008b)'
_computing_publication_material 'SHELXTL ver. 2009-9.1 (Sheldrick, 2008b)'
_computing_structure_refinement 'SHELXTL ver. 2009-9.1 (Sheldrick, 2008b)'
_computing_structure_solution 'SHELXTL ver. 2009-9.1 (Sheldrick, 2008b)'
_diffrn_ambient_temperature 100(2)
_diffrn_measured_fraction_theta_full 0.997
_diffrn_measured_fraction_theta_max 0.997
_diffrn_measurement_device_type 'Bruker APEX II CCD area detector'
_diffrn_measurement_method 'omega scans'
_diffrn_radiation_monochromator graphite
_diffrn_radiation_source 'fine-focus sealed tube'
_diffrn_radiation_type MoK\a
_diffrn_radiation_wavelength 0.71073
_diffrn_reflns_av_R_equivalents 0.0601
_diffrn_reflns_av_sigmaI/netI 0.0494
_diffrn_reflns_limit_h_max 55
_diffrn_reflns_limit_h_min -55
_diffrn_reflns_limit_k_max 55
_diffrn_reflns_limit_k_min -55
_diffrn_reflns_limit_l_max 13
_diffrn_reflns_limit_l_min -13
_diffrn_reflns_number 42295
_diffrn_reflns_theta_full 30.00
_diffrn_reflns_theta_max 30.00
_diffrn_reflns_theta_min 1.03
_exptl_absorpt_coefficient_mu 1.396
_exptl_absorpt_correction_T_max 0.749
_exptl_absorpt_correction_T_min 0.664
_exptl_absorpt_correction_type multi-scan
_exptl_absorpt_process_details 'SADABS v2008/1, (Sheldrick, 2008a)'
_exptl_crystal_colour orange
_exptl_crystal_density_diffrn 1.687
_exptl_crystal_density_method 'not measured'
_exptl_crystal_description prism
_exptl_crystal_F_000 6336
_exptl_crystal_size_max 0.32
_exptl_crystal_size_mid 0.24
_exptl_crystal_size_min 0.22
_platon_squeeze_details
;
We were unable to identify the solvent disordered in 'channels' along the -3
axis. Randomly distributed residual peaks were removed using the SQUEEZE
procedure implemented in PLATON package (Spek 2009). The crystals were obtained
by crystallization from a methanol/dimethoxyethane/dimethylformamide mixture
(5:2:2). Since the real contents of the voids are unknown we haven't include
the solvent into the total formula.
;
_refine_diff_density_max 2.038
_refine_diff_density_min -0.782
_refine_diff_density_rms 0.140
_refine_ls_extinction_method none
_refine_ls_goodness_of_fit_ref 1.028
_refine_ls_hydrogen_treatment constr
_refine_ls_matrix_type full
_refine_ls_number_parameters 297
_refine_ls_number_reflns 8154
_refine_ls_number_restraints 9
_refine_ls_restrained_S_all 1.028
_refine_ls_R_factor_all 0.0544
_refine_ls_R_factor_gt 0.0375
_refine_ls_shift/su_max 0.022
_refine_ls_shift/su_mean 0.002
_refine_ls_structure_factor_coef Fsqd
_refine_ls_weighting_details 'calc w=1/[\s^2^(Fo^2^)+(0.0543P)^2^+0.0000P] where P=(Fo^2^+2Fc^2^)/3'
_refine_ls_weighting_scheme calc
_refine_ls_wR_factor_gt 0.0954
_refine_ls_wR_factor_ref 0.1006
_reflns_number_gt 6224
_reflns_number_total 8154
_reflns_threshold_expression I>2\s(I)
_cod_data_source_file c4dt01035c2.cif
_cod_data_source_block momg_r3
_cod_depositor_comments
;
The following automatic conversions were performed:

'_symmetry_cell_setting' value 'Hexagonal' changed to 'hexagonal'
according to
/usr/data/users/saulius/crontab/automatic-downloads/rss-feeds/RSC/lib/dictionaries/cif_core.dic
dictionary named 'cif_core.dic' version 2.4.2 from 2011-04-26.

Automatic conversion script
Id: cif_fix_values 2281 2013-09-26 08:29:07Z andrius 

 Adding full bibliography for 7031417--7031422.cif.
;
_cod_original_sg_symbol_H-M 'R -3'
_cod_database_code 7031422

loop_
_symmetry_equiv_pos_as_xyz
'x, y, z'
'-y, x-y, z'
'-x+y, -x, z'
'x+2/3, y+1/3, z+1/3'
'-y+2/3, x-y+1/3, z+1/3'
'-x+y+2/3, -x+1/3, z+1/3'
'x+1/3, y+2/3, z+2/3'
'-y+1/3, x-y+2/3, z+2/3'
'-x+y+1/3, -x+2/3, z+2/3'
'-x, -y, -z'
'y, -x+y, -z'
'x-y, x, -z'
'-x+2/3, -y+1/3, -z+1/3'
'y+2/3, -x+y+1/3, -z+1/3'
'x-y+2/3, x+1/3, -z+1/3'
'-x+1/3, -y+2/3, -z+2/3'
'y+1/3, -x+y+2/3, -z+2/3'
'x-y+1/3, x+2/3, -z+2/3'

loop_
_atom_site_label
_atom_site_type_symbol
_atom_site_fract_x
_atom_site_fract_y
_atom_site_fract_z
_atom_site_U_iso_or_equiv
_atom_site_adp_type
_atom_site_occupancy
_atom_site_symmetry_multiplicity
_atom_site_calc_flag
_atom_site_refinement_flags
_atom_site_disorder_assembly
_atom_site_disorder_group
Mo1 Mo 0.792111(8) 0.592088(8) 0.68769(3) 0.01590(6) Uani 1 1 d . . .
Mo2 Mo 0.807426(7) 0.655702(8) 0.82277(3) 0.01404(6) Uani 1 1 d . . .
Mo3 Mo 0.791320(8) 0.734156(8) 0.78833(3) 0.01678(6) Uani 1 1 d . . .
Mg4 Mg 0.70620(3) 0.57685(3) 0.63392(12) 0.0189(2) Uani 1 1 d . . .
O1 O 0.78594(7) 0.56349(7) 0.8327(3) 0.0243(5) Uani 1 1 d . . .
O2 O 0.80501(7) 0.64059(7) 0.9940(2) 0.0209(5) Uani 1 1 d . . .
O3 O 0.75992(6) 0.61577(6) 0.7281(2) 0.0168(4) Uani 1 1 d . A .
O4 O 0.84224(6) 0.64134(6) 0.7196(2) 0.0145(4) Uani 1 1 d . . .
O5 O 0.74308(6) 0.55612(7) 0.5777(3) 0.0208(5) Uani 1 1 d . A .
O6 O 0.82423(7) 0.57032(7) 0.5811(3) 0.0213(5) Uani 1 1 d . . .
O7 O 0.77910(6) 0.68622(7) 0.8527(2) 0.0178(5) Uani 1 1 d . . .
O8 O 0.85865(6) 0.70821(7) 0.8558(2) 0.0169(5) Uani 1 1 d . . .
O9 O 0.78059(8) 0.75766(8) 0.9213(3) 0.0312(6) Uani 1 1 d . . .
O10 O 0.76427(7) 0.73011(8) 0.6358(3) 0.0294(6) Uani 1 1 d . . .
O11 O 0.71566(6) 0.61092(7) 0.4575(2) 0.0214(5) Uani 1 1 d . A .
O12 O 0.66084(7) 0.53542(7) 0.5135(3) 0.0243(5) Uani 1 1 d U A .
H12 H 0.6508 0.5392 0.4426 0.029 Uiso 1 1 d R . .
O13 O 0.67682(7) 0.60069(7) 0.7363(3) 0.0225(5) Uani 1 1 d . A .
H13 H 0.6585 0.5884 0.7914 0.027 Uiso 1 1 d R . .
N11 N 0.74832(8) 0.66042(8) 0.2986(3) 0.0208(6) Uani 1 1 d . A .
C5 C 0.73513(11) 0.51883(11) 0.5307(5) 0.0336(9) Uani 1 1 d . . .
H5A H 0.7558 0.5217 0.4650 0.050 Uiso 1 1 calc R A .
H5B H 0.7101 0.5058 0.4801 0.050 Uiso 1 1 calc R . .
H5C H 0.7341 0.5032 0.6145 0.050 Uiso 1 1 calc R . .
C8 C 0.86884(10) 0.72655(11) 0.9939(4) 0.0228(7) Uani 1 1 d . A .
H8A H 0.8955 0.7487 0.9907 0.034 Uiso 1 1 calc R . .
H8B H 0.8672 0.7078 1.0666 0.034 Uiso 1 1 calc R . .
H8C H 0.8509 0.7358 1.0195 0.034 Uiso 1 1 calc R . .
C11 C 0.74314(9) 0.64408(10) 0.4273(4) 0.0188(6) Uani 1 1 d . . .
H11A H 0.7614 0.6584 0.5012 0.023 Uiso 1 1 calc R A .
C12 C 0.62993(13) 0.49671(14) 0.5478(6) 0.0482(12) Uani 1 1 d U . .
H12A H 0.6151 0.4842 0.4600 0.072 Uiso 1 1 calc R A .
H12B H 0.6126 0.4982 0.6198 0.072 Uiso 1 1 calc R . .
H12C H 0.6411 0.4814 0.5868 0.072 Uiso 1 1 calc R . .
C13 C 0.68414(11) 0.63971(10) 0.7371(4) 0.0266(8) Uani 1 1 d . . .
H13A H 0.6598 0.6397 0.7198 0.040 Uiso 1 1 calc R A .
H13B H 0.7029 0.6546 0.6609 0.040 Uiso 1 1 calc R . .
H13C H 0.6948 0.6516 0.8312 0.040 Uiso 1 1 calc R . .
O14' O 0.6901(5) 0.5396(4) 0.8130(13) 0.0207(8) Uani 0.300(4) 1 d PD A 1
N14' N 0.6844(4) 0.5145(3) 1.0310(10) 0.0342(9) Uani 0.300(4) 1 d PD A 1
C14' C 0.6698(3) 0.5125(3) 0.9027(10) 0.0247(10) Uani 0.300(4) 1 d PD A 1
H14A H 0.6449 0.4916 0.8770 0.030 Uiso 0.300(4) 1 calc PR A 1
C14A C 0.6638(5) 0.4832(5) 1.1375(15) 0.064(2) Uani 0.300(4) 1 d PD A 1
H14B H 0.6667 0.4946 1.2339 0.096 Uiso 0.300(4) 1 calc PR A 1
H14C H 0.6749 0.4660 1.1372 0.096 Uiso 0.300(4) 1 calc PR A 1
H14D H 0.6362 0.4682 1.1124 0.096 Uiso 0.300(4) 1 calc PR A 1
C14B C 0.7193(3) 0.5499(3) 1.0803(18) 0.0505(17) Uani 0.300(4) 1 d PD A 1
H14E H 0.7424 0.5479 1.0593 0.076 Uiso 0.300(4) 1 calc PR A 1
H14F H 0.7176 0.5530 1.1847 0.076 Uiso 0.300(4) 1 calc PR A 1
H14G H 0.7213 0.5725 1.0299 0.076 Uiso 0.300(4) 1 calc PR A 1
O14" O 0.68500(19) 0.53698(18) 0.7972(5) 0.0207(8) Uani 0.700(4) 1 d PD A 2
N14" N 0.68979(18) 0.51750(16) 1.0241(5) 0.0342(9) Uani 0.700(4) 1 d PD A 2
C14" C 0.70104(14) 0.54338(15) 0.9213(5) 0.0247(10) Uani 0.700(4) 1 d PD A 2
H14H H 0.7225 0.5685 0.9400 0.030 Uiso 0.700(4) 1 calc PR A 2
C14N C 0.65947(19) 0.47706(17) 0.9958(8) 0.0505(17) Uani 0.700(4) 1 d PD A 2
H14I H 0.6458 0.4759 0.9061 0.076 Uiso 0.700(4) 1 calc PR A 2
H14J H 0.6409 0.4675 1.0762 0.076 Uiso 0.700(4) 1 calc PR A 2
H14K H 0.6715 0.4608 0.9864 0.076 Uiso 0.700(4) 1 calc PR A 2
C14M C 0.7103(2) 0.5274(3) 1.1633(7) 0.064(2) Uani 0.700(4) 1 d PD A 2
H14L H 0.6999 0.5399 1.2257 0.096 Uiso 0.700(4) 1 calc PR A 2
H14M H 0.7381 0.5452 1.1473 0.096 Uiso 0.700(4) 1 calc PR A 2
H14N H 0.7066 0.5036 1.2100 0.096 Uiso 0.700(4) 1 calc PR A 2
C111 C 0.72170(12) 0.64056(13) 0.1788(4) 0.0363(10) Uani 1 1 d . . .
H11B H 0.7025 0.6141 0.2082 0.054 Uiso 1 1 calc R A .
H11C H 0.7364 0.6395 0.0956 0.054 Uiso 1 1 calc R . .
H11D H 0.7084 0.6548 0.1522 0.054 Uiso 1 1 calc R . .
C112 C 0.78174(10) 0.69893(10) 0.2699(4) 0.0258(8) Uani 1 1 d . . .
H11E H 0.7967 0.7096 0.3591 0.039 Uiso 1 1 calc R A .
H11F H 0.7726 0.7163 0.2348 0.039 Uiso 1 1 calc R . .
H11G H 0.7984 0.6968 0.1965 0.039 Uiso 1 1 calc R . .

loop_
_atom_site_aniso_label
_atom_site_aniso_U_11
_atom_site_aniso_U_22
_atom_site_aniso_U_33
_atom_site_aniso_U_23
_atom_site_aniso_U_13
_atom_site_aniso_U_12
Mo1 0.01339(12) 0.01805(13) 0.01703(13) 0.00117(10) 0.00069(10) 0.00843(10)
Mo2 0.01254(12) 0.01921(13) 0.01126(12) 0.00158(9) 0.00073(9) 0.00860(10)
Mo3 0.01587(12) 0.02157(14) 0.01634(13) -0.00255(10) -0.00157(10) 0.01194(11)
Mg4 0.0129(5) 0.0212(5) 0.0198(6) 0.0019(4) 0.0013(4) 0.0064(4)
O1 0.0237(12) 0.0234(12) 0.0260(13) 0.0060(10) 0.0033(10) 0.0120(10)
O2 0.0203(11) 0.0297(12) 0.0142(11) 0.0046(9) 0.0031(9) 0.0136(10)
O3 0.0143(10) 0.0210(11) 0.0160(11) 0.0017(9) 0.0006(8) 0.0096(9)
O4 0.0132(9) 0.0191(10) 0.0124(10) 0.0006(8) 0.0003(8) 0.0091(8)
O5 0.0159(11) 0.0196(11) 0.0239(12) -0.0013(9) -0.0001(9) 0.0067(9)
O6 0.0196(11) 0.0223(11) 0.0240(12) -0.0003(9) 0.0006(9) 0.0120(10)
O7 0.0152(10) 0.0240(11) 0.0176(11) 0.0003(9) 0.0030(8) 0.0124(9)
O8 0.0160(10) 0.0235(11) 0.0112(10) -0.0023(8) -0.0017(8) 0.0098(9)
O9 0.0299(13) 0.0339(14) 0.0349(15) -0.0081(12) 0.0068(11) 0.0196(12)
O10 0.0266(13) 0.0290(13) 0.0291(14) 0.0032(11) -0.0088(11) 0.0112(11)
O11 0.0158(10) 0.0262(12) 0.0188(12) 0.0053(9) 0.0003(9) 0.0079(9)
O12 0.0196(11) 0.0257(12) 0.0219(12) -0.0001(10) -0.0048(10) 0.0071(10)
O13 0.0185(11) 0.0228(12) 0.0263(13) 0.0071(10) 0.0101(10) 0.0104(10)
N11 0.0180(13) 0.0231(14) 0.0209(14) 0.0007(11) 0.0004(11) 0.0100(11)
C5 0.0232(18) 0.0255(18) 0.050(2) -0.0122(17) -0.0064(17) 0.0103(15)
C8 0.0205(15) 0.0313(18) 0.0143(15) -0.0056(13) -0.0022(12) 0.0112(14)
C11 0.0145(14) 0.0261(16) 0.0193(15) -0.0030(13) -0.0005(12) 0.0128(13)
C12 0.033(2) 0.041(2) 0.059(3) -0.005(2) -0.009(2) 0.0104(19)
C13 0.0268(17) 0.0243(17) 0.0302(19) 0.0039(14) 0.0031(15) 0.0140(15)
O14' 0.0177(19) 0.0254(14) 0.0172(15) 0.0017(12) -0.0036(13) 0.0093(12)
N14' 0.037(2) 0.043(2) 0.0237(17) 0.0077(15) -0.0022(16) 0.0214(18)
C14' 0.021(2) 0.024(2) 0.027(2) 0.0015(18) 0.0024(18) 0.0089(18)
C14A 0.084(5) 0.101(6) 0.030(3) 0.009(4) -0.006(3) 0.063(5)
C14B 0.042(3) 0.046(3) 0.065(4) 0.024(3) 0.016(3) 0.024(3)
O14" 0.0177(19) 0.0254(14) 0.0172(15) 0.0017(12) -0.0036(13) 0.0093(12)
N14" 0.037(2) 0.043(2) 0.0237(17) 0.0077(15) -0.0022(16) 0.0214(18)
C14" 0.021(2) 0.024(2) 0.027(2) 0.0015(18) 0.0024(18) 0.0089(18)
C14N 0.042(3) 0.046(3) 0.065(4) 0.024(3) 0.016(3) 0.024(3)
C14M 0.084(5) 0.101(6) 0.030(3) 0.009(4) -0.006(3) 0.063(5)
C111 0.031(2) 0.050(3) 0.0192(18) 0.0032(17) -0.0024(15) 0.0141(19)
C112 0.0235(16) 0.0213(16) 0.034(2) 0.0060(14) 0.0041(15) 0.0122(14)

loop_
_atom_type_symbol
_atom_type_description
_atom_type_scat_dispersion_real
_atom_type_scat_dispersion_imag
_atom_type_scat_source
C C 0.0033 0.0016 'International Tables Vol C Tables 4.2.6.8 and 6.1.1.4'
H H 0.0000 0.0000 'International Tables Vol C Tables 4.2.6.8 and 6.1.1.4'
N N 0.0061 0.0033 'International Tables Vol C Tables 4.2.6.8 and 6.1.1.4'
O O 0.0106 0.0060 'International Tables Vol C Tables 4.2.6.8 and 6.1.1.4'
Mg Mg 0.0486 0.0363 'International Tables Vol C Tables 4.2.6.8 and 6.1.1.4'
Mo Mo -1.6832 0.6857 'International Tables Vol C Tables 4.2.6.8 and 6.1.1.4'

loop_
_geom_angle_atom_site_label_1
_geom_angle_atom_site_label_2
_geom_angle_atom_site_label_3
_geom_angle
_geom_angle_site_symmetry_1
_geom_angle_site_symmetry_3
O1 Mo1 O3 105.01(11) . .
O1 Mo1 O4 106.18(10) . .
O3 Mo1 O4 94.11(9) . .
O1 Mo1 O5 99.20(11) . .
O3 Mo1 O5 78.86(9) . .
O4 Mo1 O5 154.61(9) . .
O1 Mo1 O6 90.60(11) . .
O3 Mo1 O6 163.05(9) . .
O4 Mo1 O6 87.69(9) . .
O5 Mo1 O6 92.34(9) . .
O1 Mo1 O8 168.08(10) . 13_666
O3 Mo1 O8 86.90(8) . 13_666
O4 Mo1 O8 72.87(8) . 13_666
O5 Mo1 O8 82.35(9) . 13_666
O6 Mo1 O8 77.51(9) . 13_666
O1 Mo1 Mo2 98.92(9) . .
O3 Mo1 Mo2 48.42(6) . .
O4 Mo1 Mo2 48.96(6) . .
O5 Mo1 Mo2 127.06(7) . .
O6 Mo1 Mo2 136.60(6) . .
O8 Mo1 Mo2 89.34(6) 13_666 .
O1 Mo1 Mg4 102.34(8) . .
O3 Mo1 Mg4 39.74(7) . .
O4 Mo1 Mg4 131.06(7) . .
O5 Mo1 Mg4 39.37(7) . .
O6 Mo1 Mg4 131.09(7) . .
O8 Mo1 Mg4 86.42(6) 13_666 .
Mo2 Mo1 Mg4 88.16(2) . .
O2 Mo2 O3 105.81(10) . .
O2 Mo2 O4 105.95(10) . .
O3 Mo2 O4 94.55(9) . .
O2 Mo2 O7 97.70(10) . .
O3 Mo2 O7 87.01(9) . .
O4 Mo2 O7 154.84(9) . .
O2 Mo2 O8 94.11(10) . .
O3 Mo2 O8 159.69(9) . .
O4 Mo2 O8 83.48(9) . .
O7 Mo2 O8 86.44(9) . .
O2 Mo2 O4 164.25(10) . 13_666
O3 Mo2 O4 89.60(8) . 13_666
O4 Mo2 O4 75.35(9) . 13_666
O7 Mo2 O4 79.56(8) . 13_666
O8 Mo2 O4 70.31(8) . 13_666
O2 Mo2 Mo1 99.36(9) . .
O3 Mo2 Mo1 48.52(7) . .
O4 Mo2 Mo1 49.32(6) . .
O7 Mo2 Mo1 135.23(6) . .
O8 Mo2 Mo1 132.79(6) . .
O4 Mo2 Mo1 93.25(5) 13_666 .
O9 Mo3 O10 108.84(14) . .
O9 Mo3 O6 107.13(12) . 13_666
O10 Mo3 O6 111.01(12) . 13_666
O9 Mo3 O7 108.97(12) . .
O10 Mo3 O7 110.02(11) . .
O6 Mo3 O7 110.80(10) 13_666 .
O11 Mg4 O14" 168.1(2) . .
O11 Mg4 O12 83.86(10) . .
O14" Mg4 O12 85.68(17) . .
O11 Mg4 O13 91.30(11) . .
O14" Mg4 O13 84.7(3) . .
O12 Mg4 O13 98.40(11) . .
O11 Mg4 O5 97.49(11) . .
O14" Mg4 O5 88.7(3) . .
O12 Mg4 O5 93.22(11) . .
O13 Mg4 O5 166.12(11) . .
O11 Mg4 O14' 173.9(5) . .
O14" Mg4 O14' 6.1(5) . .
O12 Mg4 O14' 91.6(4) . .
O13 Mg4 O14' 85.3(6) . .
O5 Mg4 O14' 86.9(6) . .
O11 Mg4 O3 93.58(10) . .
O14" Mg4 O3 97.85(17) . .
O12 Mg4 O3 167.32(11) . .
O13 Mg4 O3 94.07(10) . .
O5 Mg4 O3 74.76(9) . .
O14' Mg4 O3 91.7(4) . .
O11 Mg4 Mo1 100.07(7) . .
O14" Mg4 Mo1 91.1(2) . .
O12 Mg4 Mo1 131.43(9) . .
O13 Mg4 Mo1 129.58(8) . .
O5 Mg4 Mo1 38.21(7) . .
O14' Mg4 Mo1 86.0(5) . .
O3 Mg4 Mo1 36.77(6) . .
Mo2 O3 Mo1 83.06(8) . .
Mo2 O3 Mg4 173.45(13) . .
Mo1 O3 Mg4 103.49(11) . .
Mo2 O4 Mo1 81.72(8) . .
Mo2 O4 Mo2 104.65(9) . 13_666
Mo1 O4 Mo2 109.00(9) . 13_666
C5 O5 Mo1 121.7(2) . .
C5 O5 Mg4 131.2(2) . .
Mo1 O5 Mg4 102.41(11) . .
Mo3 O6 Mo1 123.23(12) 13_666 .
Mo3 O7 Mo2 129.82(12) . .
C8 O8 Mo2 121.91(19) . .
C8 O8 Mo1 123.5(2) . 13_666
Mo2 O8 Mo1 107.76(9) . 13_666
C11 O11 Mg4 130.8(2) . .
C12 O12 Mg4 132.1(3) . .
C12 O12 H12 98.0 . .
Mg4 O12 H12 126.8 . .
C13 O13 Mg4 130.2(2) . .
C13 O13 H13 106.2 . .
Mg4 O13 H13 123.5 . .
C11 N11 C111 121.7(3) . .
C11 N11 C112 120.9(3) . .
C111 N11 C112 117.3(3) . .
O5 C5 H5A 109.5 . .
O5 C5 H5B 109.5 . .
H5A C5 H5B 109.5 . .
O5 C5 H5C 109.5 . .
H5A C5 H5C 109.5 . .
H5B C5 H5C 109.5 . .
O8 C8 H8A 109.5 . .
O8 C8 H8B 109.5 . .
H8A C8 H8B 109.5 . .
O8 C8 H8C 109.5 . .
H8A C8 H8C 109.5 . .
H8B C8 H8C 109.5 . .
O11 C11 N11 123.9(3) . .
O11 C11 H11A 118.1 . .
N11 C11 H11A 118.1 . .
O12 C12 H12A 109.5 . .
O12 C12 H12B 109.5 . .
H12A C12 H12B 109.5 . .
O12 C12 H12C 109.5 . .
H12A C12 H12C 109.5 . .
H12B C12 H12C 109.5 . .
O13 C13 H13A 109.5 . .
O13 C13 H13B 109.5 . .
H13A C13 H13B 109.5 . .
O13 C13 H13C 109.5 . .
H13A C13 H13C 109.5 . .
H13B C13 H13C 109.5 . .
C14' O14' Mg4 161.8(12) . .
C14' N14' C14B 121.1(10) . .
C14' N14' C14A 121.1(10) . .
C14B N14' C14A 117.3(11) . .
O14' C14' N14' 117.9(12) . .
O14' C14' H14A 121.1 . .
N14' C14' H14A 121.0 . .
C14" O14" Mg4 122.8(4) . .
C14" N14" C14M 120.3(5) . .
C14" N14" C14N 120.1(5) . .
C14M N14" C14N 119.3(6) . .
O14" C14" N14" 124.0(5) . .
O14" C14" H14H 118.0 . .
N14" C14" H14H 118.0 . .
N14" C14N H14I 109.5 . .
N14" C14N H14J 109.5 . .
H14I C14N H14J 109.5 . .
N14" C14N H14K 109.5 . .
H14I C14N H14K 109.5 . .
H14J C14N H14K 109.5 . .
N14" C14M H14L 109.5 . .
N14" C14M H14M 109.5 . .
H14L C14M H14M 109.5 . .
N14" C14M H14N 109.5 . .
H14L C14M H14N 109.5 . .
H14M C14M H14N 109.5 . .
N11 C111 H11B 109.5 . .
N11 C111 H11C 109.5 . .
H11B C111 H11C 109.5 . .
N11 C111 H11D 109.5 . .
H11B C111 H11D 109.5 . .
H11C C111 H11D 109.5 . .
N11 C112 H11E 109.5 . .
N11 C112 H11F 109.5 . .
H11E C112 H11F 109.5 . .
N11 C112 H11G 109.5 . .
H11E C112 H11G 109.5 . .
H11F C112 H11G 109.5 . .

loop_
_geom_bond_atom_site_label_1
_geom_bond_atom_site_label_2
_geom_bond_distance
_geom_bond_site_symmetry_2
Mo1 O1 1.694(2) .
Mo1 O3 1.964(2) .
Mo1 O4 1.994(2) .
Mo1 O5 2.021(2) .
Mo1 O6 2.108(2) .
Mo1 O8 2.252(2) 13_666
Mo1 Mo2 2.6023(4) .
Mo1 Mg4 3.1903(12) .
Mo2 O2 1.680(2) .
Mo2 O3 1.961(2) .
Mo2 O4 1.983(2) .
Mo2 O7 2.042(2) .
Mo2 O8 2.082(2) .
Mo2 O4 2.302(2) 13_666
Mo3 O9 1.721(3) .
Mo3 O10 1.731(2) .
Mo3 O6 1.793(2) 13_666
Mo3 O7 1.813(2) .
Mg4 O11 2.032(3) .
Mg4 O14" 2.041(5) .
Mg4 O12 2.056(3) .
Mg4 O13 2.063(3) .
Mg4 O5 2.072(3) .
Mg4 O14' 2.098(10) .
Mg4 O3 2.097(2) .
O4 Mo2 2.302(2) 13_666
O5 C5 1.418(4) .
O6 Mo3 1.793(2) 13_666
O8 C8 1.426(4) .
O8 Mo1 2.252(2) 13_666
O11 C11 1.251(4) .
O12 C12 1.443(5) .
O12 H12 0.8202 .
O13 C13 1.426(4) .
O13 H13 0.8199 .
N11 C11 1.322(4) .
N11 C111 1.461(5) .
N11 C112 1.462(4) .
C5 H5A 0.9800 .
C5 H5B 0.9800 .
C5 H5C 0.9800 .
C8 H8A 0.9800 .
C8 H8B 0.9800 .
C8 H8C 0.9800 .
C11 H11A 0.9500 .
C12 H12A 0.9800 .
C12 H12B 0.9800 .
C12 H12C 0.9800 .
C13 H13A 0.9800 .
C13 H13B 0.9800 .
C13 H13C 0.9800 .
O14' C14' 1.275(7) .
N14' C14' 1.305(7) .
N14' C14B 1.471(6) .
N14' C14A 1.471(6) .
C14' H14A 0.9500 .
C14A H14B 0.9800 .
C14A H14C 0.9800 .
C14A H14D 0.9800 .
C14B H14E 0.9800 .
C14B H14F 0.9800 .
C14B H14G 0.9800 .
O14" C14" 1.275(6) .
N14" C14" 1.304(6) .
N14" C14M 1.469(5) .
N14" C14N 1.470(5) .
C14" H14H 0.9500 .
C14N H14I 0.9800 .
C14N H14J 0.9800 .
C14N H14K 0.9800 .
C14M H14L 0.9800 .
C14M H14M 0.9800 .
C14M H14N 0.9800 .
C111 H11B 0.9800 .
C111 H11C 0.9800 .
C111 H11D 0.9800 .
C112 H11E 0.9800 .
C112 H11F 0.9800 .
C112 H11G 0.9800 .

loop_
_geom_hbond_atom_site_label_D
_geom_hbond_atom_site_label_H
_geom_hbond_atom_site_label_A
_geom_hbond_site_symmetry_A
_geom_hbond_distance_DH
_geom_hbond_distance_HA
_geom_hbond_distance_DA
_geom_hbond_angle_DHA
O12 H12 O9 6_564 0.8200 1.8800 2.672(4) 161.00
O13 H13 O10 6_565 0.8200 1.8900 2.665(4) 158.00

loop_
_geom_torsion_atom_site_label_1
_geom_torsion_atom_site_label_2
_geom_torsion_atom_site_label_3
_geom_torsion_atom_site_label_4
_geom_torsion
_geom_torsion_site_symmetry_1
_geom_torsion_site_symmetry_4
O1 Mo1 Mo2 O2 0.69(11) . .
O3 Mo1 Mo2 O2 102.88(12) . .
O4 Mo1 Mo2 O2 -103.04(11) . .
O5 Mo1 Mo2 O2 109.44(12) . .
O6 Mo1 Mo2 O2 -99.76(12) . .
O8 Mo1 Mo2 O2 -170.67(10) 13_666 .
Mg4 Mo1 Mo2 O2 102.89(8) . .
O1 Mo1 Mo2 O3 -102.19(12) . .
O4 Mo1 Mo2 O3 154.07(12) . .
O5 Mo1 Mo2 O3 6.55(12) . .
O6 Mo1 Mo2 O3 157.36(13) . .
O8 Mo1 Mo2 O3 86.44(10) 13_666 .
Mg4 Mo1 Mo2 O3 0.01(9) . .
O1 Mo1 Mo2 O4 103.73(12) . .
O3 Mo1 Mo2 O4 -154.07(12) . .
O5 Mo1 Mo2 O4 -147.52(12) . .
O6 Mo1 Mo2 O4 3.29(12) . .
O8 Mo1 Mo2 O4 -67.63(10) 13_666 .
Mg4 Mo1 Mo2 O4 -154.07(8) . .
O1 Mo1 Mo2 O7 -110.35(12) . .
O3 Mo1 Mo2 O7 -8.15(12) . .
O4 Mo1 Mo2 O7 145.92(12) . .
O5 Mo1 Mo2 O7 -1.60(13) . .
O6 Mo1 Mo2 O7 149.21(13) . .
O8 Mo1 Mo2 O7 78.29(10) 13_666 .
Mg4 Mo1 Mo2 O7 -8.15(9) . .
O1 Mo1 Mo2 O8 105.26(12) . .
O3 Mo1 Mo2 O8 -152.55(12) . .
O4 Mo1 Mo2 O8 1.52(11) . .
O5 Mo1 Mo2 O8 -146.00(12) . .
O6 Mo1 Mo2 O8 4.81(13) . .
O8 Mo1 Mo2 O8 -66.11(12) 13_666 .
Mg4 Mo1 Mo2 O8 -152.54(9) . .
O1 Mo1 Mo2 O4 171.22(10) . 13_666
O3 Mo1 Mo2 O4 -86.59(10) . 13_666
O4 Mo1 Mo2 O4 67.49(11) . 13_666
O5 Mo1 Mo2 O4 -80.03(10) . 13_666
O6 Mo1 Mo2 O4 70.78(11) . 13_666
O8 Mo1 Mo2 O4 -0.14(8) 13_666 13_666
Mg4 Mo1 Mo2 O4 -86.58(6) . 13_666
O1 Mo1 Mg4 O11 -178.86(12) . .
O3 Mo1 Mg4 O11 82.42(13) . .
O4 Mo1 Mg4 O11 56.48(12) . .
O5 Mo1 Mg4 O11 -89.34(13) . .
O6 Mo1 Mg4 O11 -77.04(12) . .
O8 Mo1 Mg4 O11 -7.04(10) 13_666 .
Mo2 Mo1 Mg4 O11 82.41(8) . .
O1 Mo1 Mg4 O14" -3.0(2) . .
O3 Mo1 Mg4 O14" -101.7(2) . .
O4 Mo1 Mg4 O14" -127.7(2) . .
O5 Mo1 Mg4 O14" 86.5(2) . .
O6 Mo1 Mg4 O14" 98.8(2) . .
O8 Mo1 Mg4 O14" 168.8(2) 13_666 .
Mo2 Mo1 Mg4 O14" -101.7(2) . .
O1 Mo1 Mg4 O12 -88.18(14) . .
O3 Mo1 Mg4 O12 173.10(16) . .
O4 Mo1 Mg4 O12 147.16(13) . .
O5 Mo1 Mg4 O12 1.34(14) . .
O6 Mo1 Mg4 O12 13.65(15) . .
O8 Mo1 Mg4 O12 83.65(12) 13_666 .
Mo2 Mo1 Mg4 O12 173.10(11) . .
O1 Mo1 Mg4 O13 80.97(13) . .
O3 Mo1 Mg4 O13 -17.75(13) . .
O4 Mo1 Mg4 O13 -43.70(14) . .
O5 Mo1 Mg4 O13 170.49(16) . .
O6 Mo1 Mg4 O13 -177.21(13) . .
O8 Mo1 Mg4 O13 -107.21(12) 13_666 .
Mo2 Mo1 Mg4 O13 -17.76(10) . .
O1 Mo1 Mg4 O5 -89.52(14) . .
O3 Mo1 Mg4 O5 171.76(15) . .
O4 Mo1 Mg4 O5 145.82(14) . .
O6 Mo1 Mg4 O5 12.30(14) . .
O8 Mo1 Mg4 O5 82.30(12) 13_666 .
Mo2 Mo1 Mg4 O5 171.75(11) . .
O1 Mo1 Mg4 O14' 0.4(5) . .
O3 Mo1 Mg4 O14' -98.3(5) . .
O4 Mo1 Mg4 O14' -124.2(5) . .
O5 Mo1 Mg4 O14' 90.0(5) . .
O6 Mo1 Mg4 O14' 102.3(5) . .
O8 Mo1 Mg4 O14' 172.3(5) 13_666 .
Mo2 Mo1 Mg4 O14' -98.3(5) . .
O1 Mo1 Mg4 O3 98.72(13) . .
O4 Mo1 Mg4 O3 -25.94(13) . .
O5 Mo1 Mg4 O3 -171.76(15) . .
O6 Mo1 Mg4 O3 -159.46(13) . .
O8 Mo1 Mg4 O3 -89.46(12) 13_666 .
Mo2 Mo1 Mg4 O3 -0.01(10) . .
O2 Mo2 O3 Mo1 -88.58(11) . .
O4 Mo2 O3 Mo1 19.43(9) . .
O7 Mo2 O3 Mo1 174.26(9) . .
O8 Mo2 O3 Mo1 102.9(3) . .
O4 Mo2 O3 Mo1 94.70(8) 13_666 .
O1 Mo1 O3 Mo2 88.66(10) . .
O4 Mo1 O3 Mo2 -19.30(9) . .
O5 Mo1 O3 Mo2 -174.67(10) . .
O6 Mo1 O3 Mo2 -114.9(3) . .
O8 Mo1 O3 Mo2 -91.87(8) 13_666 .
Mg4 Mo1 O3 Mo2 -179.99(13) . .
O1 Mo1 O3 Mg4 -91.35(12) . .
O4 Mo1 O3 Mg4 160.69(10) . .
O5 Mo1 O3 Mg4 5.32(10) . .
O6 Mo1 O3 Mg4 65.1(3) . .
O8 Mo1 O3 Mg4 88.12(10) 13_666 .
Mo2 Mo1 O3 Mg4 179.99(13) . .
O11 Mg4 O3 Mo1 -102.07(11) . .
O14" Mg4 O3 Mo1 81.2(3) . .
O12 Mg4 O3 Mo1 -24.2(5) . .
O13 Mg4 O3 Mo1 166.37(10) . .
O5 Mg4 O3 Mo1 -5.27(10) . .
O14' Mg4 O3 Mo1 81.0(6) . .
O2 Mo2 O4 Mo1 88.70(10) . .
O3 Mo2 O4 Mo1 -19.18(9) . .
O7 Mo2 O4 Mo1 -111.84(19) . .
O8 Mo2 O4 Mo1 -178.87(8) . .
O4 Mo2 O4 Mo1 -107.58(10) 13_666 .
O2 Mo2 O4 Mo2 -163.72(10) . 13_666
O3 Mo2 O4 Mo2 88.40(9) . 13_666
O7 Mo2 O4 Mo2 -4.3(2) . 13_666
O8 Mo2 O4 Mo2 -71.30(9) . 13_666
O4 Mo2 O4 Mo2 0.0 13_666 13_666
Mo1 Mo2 O4 Mo2 107.58(10) . 13_666
O1 Mo1 O4 Mo2 -87.79(11) . .
O3 Mo1 O4 Mo2 19.14(9) . .
O5 Mo1 O4 Mo2 91.7(2) . .
O6 Mo1 O4 Mo2 -177.74(9) . .
O8 Mo1 O4 Mo2 104.62(9) 13_666 .
Mg4 Mo1 O4 Mo2 35.42(10) . .
O1 Mo1 O4 Mo2 169.50(11) . 13_666
O3 Mo1 O4 Mo2 -83.58(10) . 13_666
O5 Mo1 O4 Mo2 -11.1(3) . 13_666
O6 Mo1 O4 Mo2 79.54(10) . 13_666
O8 Mo1 O4 Mo2 1.90(8) 13_666 13_666
Mo2 Mo1 O4 Mo2 -102.72(11) . 13_666
Mg4 Mo1 O4 Mo2 -67.29(11) . 13_666
O1 Mo1 O5 C5 -59.8(3) . .
O3 Mo1 O5 C5 -163.5(3) . .
O4 Mo1 O5 C5 120.7(3) . .
O6 Mo1 O5 C5 31.2(3) . .
O8 Mo1 O5 C5 108.2(3) 13_666 .
Mo2 Mo1 O5 C5 -168.4(2) . .
Mg4 Mo1 O5 C5 -158.1(3) . .
O1 Mo1 O5 Mg4 98.26(12) . .
O3 Mo1 O5 Mg4 -5.36(10) . .
O4 Mo1 O5 Mg4 -81.2(2) . .
O6 Mo1 O5 Mg4 -170.75(11) . .
O8 Mo1 O5 Mg4 -93.69(11) 13_666 .
Mo2 Mo1 O5 Mg4 -10.35(14) . .
O11 Mg4 O5 C5 -108.2(3) . .
O14" Mg4 O5 C5 61.6(4) . .
O12 Mg4 O5 C5 -24.0(3) . .
O13 Mg4 O5 C5 122.9(5) . .
O14' Mg4 O5 C5 67.5(5) . .
O3 Mg4 O5 C5 160.1(3) . .
Mo1 Mg4 O5 C5 155.0(4) . .
O11 Mg4 O5 Mo1 96.78(11) . .
O14" Mg4 O5 Mo1 -93.40(18) . .
O12 Mg4 O5 Mo1 -178.99(11) . .
O13 Mg4 O5 Mo1 -32.1(5) . .
O14' Mg4 O5 Mo1 -87.6(4) . .
O3 Mg4 O5 Mo1 5.10(9) . .
O1 Mo1 O6 Mo3 -111.62(16) . 13_666
O3 Mo1 O6 Mo3 91.1(3) . 13_666
O4 Mo1 O6 Mo3 -5.45(14) . 13_666
O5 Mo1 O6 Mo3 149.14(15) . 13_666
O8 Mo1 O6 Mo3 67.50(14) 13_666 13_666
Mo2 Mo1 O6 Mo3 -7.9(2) . 13_666
Mg4 Mo1 O6 Mo3 141.36(10) . 13_666
O9 Mo3 O7 Mo2 -141.57(16) . .
O10 Mo3 O7 Mo2 99.18(17) . .
O6 Mo3 O7 Mo2 -23.95(18) 13_666 .
O2 Mo2 O7 Mo3 134.80(16) . .
O3 Mo2 O7 Mo3 -119.64(16) . .
O4 Mo2 O7 Mo3 -25.3(3) . .
O8 Mo2 O7 Mo3 41.12(16) . .
O4 Mo2 O7 Mo3 -29.50(15) 13_666 .
Mo1 Mo2 O7 Mo3 -113.53(13) . .
O2 Mo2 O8 C8 -27.6(2) . .
O3 Mo2 O8 C8 141.3(3) . .
O4 Mo2 O8 C8 -133.3(2) . .
O7 Mo2 O8 C8 69.8(2) . .
O4 Mo2 O8 C8 150.0(3) 13_666 .
Mo1 Mo2 O8 C8 -134.4(2) . .
O2 Mo2 O8 Mo1 -179.48(11) . 13_666
O3 Mo2 O8 Mo1 -10.6(3) . 13_666
O4 Mo2 O8 Mo1 74.91(10) . 13_666
O7 Mo2 O8 Mo1 -82.00(10) . 13_666
O4 Mo2 O8 Mo1 -1.82(8) 13_666 13_666
Mo1 Mo2 O8 Mo1 73.75(11) . 13_666
O14" Mg4 O11 C11 159.9(12) . .
O12 Mg4 O11 C11 -171.6(3) . .
O13 Mg4 O11 C11 90.0(3) . .
O5 Mg4 O11 C11 -79.2(3) . .
O3 Mg4 O11 C11 -4.1(3) . .
Mo1 Mg4 O11 C11 -40.6(3) . .
O11 Mg4 O12 C12 -173.7(4) . .
O14" Mg4 O12 C12 0.6(4) . .
O13 Mg4 O12 C12 -83.3(4) . .
O5 Mg4 O12 C12 89.1(4) . .
O14' Mg4 O12 C12 2.2(7) . .
O3 Mg4 O12 C12 107.4(6) . .
Mo1 Mg4 O12 C12 88.3(4) . .
O11 Mg4 O13 C13 -37.9(3) . .
O14" Mg4 O13 C13 153.3(3) . .
O12 Mg4 O13 C13 -121.8(3) . .
O5 Mg4 O13 C13 91.6(5) . .
O14' Mg4 O13 C13 147.2(5) . .
O3 Mg4 O13 C13 55.8(3) . .
Mo1 Mg4 O13 C13 66.4(3) . .
Mg4 O11 C11 N11 169.5(2) . .
C111 N11 C11 O11 0.1(5) . .
C112 N11 C11 O11 -178.4(3) . .
O14" Mg4 O14' C14' -12(4) . .
O12 Mg4 O14' C14' -27(5) . .
O13 Mg4 O14' C14' 72(5) . .
O5 Mg4 O14' C14' -120(5) . .
O3 Mg4 O14' C14' 166(5) . .
Mo1 Mg4 O14' C14' -158(5) . .
Mg4 O14' C14' N14' -162(4) . .
C14B N14' C14' O14' 11(2) . .
C14A N14' C14' O14' -176.3(18) . .
O11 Mg4 O14" C14" -152.7(8) . .
O12 Mg4 O14" C14" 179.0(7) . .
O13 Mg4 O14" C14" -82.2(7) . .
O5 Mg4 O14" C14" 85.6(7) . .
O14' Mg4 O14" C14" 13(7) . .
O3 Mg4 O14" C14" 11.2(7) . .
Mo1 Mg4 O14" C14" 47.5(7) . .
Mg4 O14" C14" N14" -174.9(6) . .
C14M N14" C14" O14" 179.4(8) . .
C14N N14" C14" O14" 6.4(12) . .

loop_
_platon_squeeze_void_nr
_platon_squeeze_void_average_x
_platon_squeeze_void_average_y
_platon_squeeze_void_average_z
_platon_squeeze_void_volume
_platon_squeeze_void_count_electrons
_platon_squeeze_void_content
1 -0.000 -0.000 -0.010 827 461 DMFA/Dimethoxyethane/MeOH
2 0.333 0.667 0.278 831 462 DMFA/Dimethoxyethane/MeOH
3 0.667 0.333 0.945 831 462 DMFA/Dimethoxyethane/MeOH
